data_1536677
loop_
_publ_author_name
'Wu, Y.'
'Naether, C.'
'Lehnert, N.'
'Bensch, W.'

_publ_section_title
;
 Synthesis, crystal structure and properties of K4 Ba2 (Nb2 S11)2
;
_journal_name_full 'Solid State Sciences'
_journal_page_first 1062
_journal_page_last 1069
_journal_volume 7
_journal_year 2005
_chemical_formula_sum 'Ba1.96 K4.04 Nb4 S22'
_chemical_name_systematic 'K4.04 Ba1.96 (Nb2 S11)2'
_space_group_IT_number 14
_symmetry_space_group_name_Hall '-P 2ybc'
_symmetry_space_group_name_H-M 'P 1 21/c 1'
_cell_angle_alpha 90
_cell_angle_beta 94.791
_cell_angle_gamma 90
_cell_formula_units_Z 4
_cell_length_a 14.5408
_cell_length_b 12.6577
_cell_length_c 17.57
_cell_volume 3222.514
_citation_journal_id_ASTM SSSCFJ
_cod_data_source_file Wu_SSSCFJ_2005_1912.cif
_cod_data_source_block Ba1.96K4.04Nb4S22
_cod_database_code 1536677

loop_
_symmetry_equiv_pos_as_xyz
x,y,z
-x,y+1/2,-z+1/2
-x,-y,-z
x,-y-1/2,z-1/2

loop_
_atom_site_label
_atom_site_type_symbol
_atom_site_fract_x
_atom_site_fract_y
_atom_site_fract_z
_atom_site_occupancy
_atom_site_U_iso_or_equiv
S18 S-1 0.01612 0.55974 0.2301 1 0.0
S10 S-1 0.67391 0.56231 0.42074 1 0.0
S15 S-1 0.01736 0.33826 0.11554 1 0.0
S14 S-1 0.16463 0.65455 0.1189 1 0.0
S16 S-1 0.10023 0.30255 0.21572 1 0.0
S7 S-1 0.47458 0.4417 0.22285 1 0.0
S11 S-2 0.49582 0.85059 0.08416 1 0.0
Ba3 Ba+2 0.85832 0.24895 0.21572 0.353 0.0
K5 K+1 0.11179 0.12332 0.06705 0.854 0.0
S3 S-1 0.48981 0.39369 0.03744 1 0.0
Ba5 Ba+2 0.11179 0.12332 0.06705 0.146 0.0
Nb3 Nb+5 0.14714 0.46256 0.14364 1 0.0
K3 K+1 0.85832 0.24895 0.21572 0.647 0.0
Ba4 Ba+2 0.85151 0.5519 0.09067 0.159 0.0
K2 K+1 0.64698 0.06992 0.07183 0.396 0.0
S17 S-2 0.23989 0.50424 0.26818 1 0.0
S21 S-1 0.19892 0.31014 0.38992 1 0.0
Nb4 Nb+5 0.09949 0.45244 0.33481 1 0.0
S9 S-1 0.74557 0.42038 0.40528 1 0.0
Ba1 Ba+2 0.38489 0.61562 0.10431 0.677 0.0
S12 S-2 0.25664 0.39024 0.07911 1 0.0
S13 S-1 0.07039 0.57672 0.04403 1 0.0
S8 S-1 0.50418 0.0775 0.21156 1 0.0
K6 K+1 0.3317 0.26254 0.23943 0.982 0.0
Nb2 Nb+5 0.59387 0.43004 0.33461 1 0.0
S22 S-2 0.88628 0.07548 0.07347 1 0.0
S4 S-1 0.63207 0.57839 0.12392 1 0.0
S1 S-2 0.72773 0.32091 0.06774 1 0.0
Ba2 Ba+2 0.64698 0.06992 0.07183 0.604 0.0
S5 S-1 0.7055 0.51722 0.22169 1 0.0
K4 K+1 0.85151 0.5519 0.09067 0.841 0.0
S6 S-2 0.65126 0.27866 0.26003 1 0.0
S20 S-1 0.05778 0.29353 0.40451 1 0.0
S2 S-1 0.49077 0.26192 0.10672 1 0.0
K1 K+1 0.38489 0.61562 0.10431 0.323 0.0
S19 S-1 -0.06675 0.46678 0.2935 1 0.0
Ba6 Ba+2 0.3317 0.26254 0.23943 0.018 0.0
Nb1 Nb+5 0.61869 0.38581 0.13961 1 0.0
